data_1560098
loop_
_publ_author_name
'Wang, Yandong'
'Bai, Jingyi'
'Yang, Youqing'
'Zhao, Wenxuan'
'Liang, Yong'
'Wang, Di'
'Zhao, Yue'
'Shi, Zhuangzhi'

_publ_section_title
;
 Rhodium-catalysed selective C--C bond activation and borylation of
 cyclopropanes
;
_journal_issue 10
_journal_name_full 'Chemical Science'
_journal_page_first 3599
_journal_page_last 3607
_journal_paper_doi 10.1039/D0SC06186G
_journal_volume 12
_journal_year 2021
_chemical_formula_sum 'C22 H34 Cl2 N2 O6 Rh2'
_chemical_formula_weight 699.23
_space_group_crystal_system monoclinic
_space_group_IT_number 14
_space_group_name_Hall '-P 2yn'
_space_group_name_H-M_alt 'P 1 21/n 1'
_atom_sites_solution_hydrogens geom
_audit_creation_method SHELXL-2018/3
_audit_update_record
;
2020-09-16 deposited with the CCDC.	2021-01-15 downloaded from the CCDC.
;
_cell_angle_alpha 90
_cell_angle_beta 108.0060(10)
_cell_angle_gamma 90
_cell_formula_units_Z 2
_cell_length_a 9.2163(4)
_cell_length_b 11.7129(5)
_cell_length_c 13.3216(5)
_cell_measurement_reflns_used 5684
_cell_measurement_temperature 296(2)
_cell_measurement_theta_max 27.49
_cell_measurement_theta_min 2.37
_cell_volume 1367.63(10)
_computing_structure_refinement 'SHELXL-2018/3 (Sheldrick, 2018)'
_computing_structure_solution 'SHELXT 2014/5 (Sheldrick, 2014)'
_diffrn_ambient_temperature 296(2)
_diffrn_measured_fraction_theta_full 0.999
_diffrn_measured_fraction_theta_max 0.999
_diffrn_measurement_device_type 'Bruker APEX-II CCD'
_diffrn_measurement_method '\f and \w scans'
_diffrn_radiation_type MoK\a
_diffrn_radiation_wavelength 0.71073
_diffrn_reflns_av_R_equivalents 0.0391
_diffrn_reflns_av_unetI/netI 0.0346
_diffrn_reflns_Laue_measured_fraction_full 0.999
_diffrn_reflns_Laue_measured_fraction_max 0.999
_diffrn_reflns_limit_h_max 11
_diffrn_reflns_limit_h_min -10
_diffrn_reflns_limit_k_max 14
_diffrn_reflns_limit_k_min -15
_diffrn_reflns_limit_l_max 17
_diffrn_reflns_limit_l_min -17
_diffrn_reflns_number 12154
_diffrn_reflns_point_group_measured_fraction_full 0.999
_diffrn_reflns_point_group_measured_fraction_max 0.999
_diffrn_reflns_theta_full 25.242
_diffrn_reflns_theta_max 27.492
_diffrn_reflns_theta_min 2.368
_exptl_absorpt_coefficient_mu 1.440
_exptl_crystal_density_diffrn 1.698
_exptl_crystal_description BLOCK
_exptl_crystal_F_000 704
_exptl_crystal_size_max 0.120
_exptl_crystal_size_mid 0.110
_exptl_crystal_size_min 0.080
_refine_diff_density_max 1.028
_refine_diff_density_min -0.481
_refine_diff_density_rms 0.137
_refine_ls_extinction_method none
_refine_ls_goodness_of_fit_ref 1.118
_refine_ls_hydrogen_treatment constr
_refine_ls_matrix_type full
_refine_ls_number_parameters 158
_refine_ls_number_reflns 3123
_refine_ls_number_restraints 0
_refine_ls_restrained_S_all 1.118
_refine_ls_R_factor_all 0.0360
_refine_ls_R_factor_gt 0.0292
_refine_ls_shift/su_max 0.001
_refine_ls_shift/su_mean 0.000
_refine_ls_structure_factor_coef Fsqd
_refine_ls_weighting_details 'w=1/[\s^2^(Fo^2^)+(0.0374P)^2^+0.5681P] where P=(Fo^2^+2Fc^2^)/3'
_refine_ls_weighting_scheme calc
_refine_ls_wR_factor_gt 0.0764
_refine_ls_wR_factor_ref 0.0804
_reflns_Friedel_coverage 0.000
_reflns_number_gt 2756
_reflns_number_total 3123
_reflns_threshold_expression 'I > 2\s(I)'
_cod_data_source_file d0sc06186g2.cif
_cod_data_source_block 20200728ZH_SZZ_WS64_0m_a
_cod_depositor_comments 'Adding full bibliography for 1560097--1560099.cif.'
_cod_original_sg_symbol_H-M 'P 21/n'
_cod_database_code 1560098
_shelx_shelxl_version_number 2018/3
_shelx_space_group_comment
;
The symmetry employed for this shelxl refinement is uniquely defined
by the following loop, which should always be used as a source of
symmetry information in preference to the above space-group names.
They are only intended as comments.
;
_shelx_estimated_absorpt_t_min 0.846
_shelx_estimated_absorpt_t_max 0.894

loop_
_space_group_symop_operation_xyz
'x, y, z'
'-x+1/2, y+1/2, -z+1/2'
'-x, -y, -z'
'x-1/2, -y-1/2, z-1/2'

loop_
_atom_site_label
_atom_site_type_symbol
_atom_site_fract_x
_atom_site_fract_y
_atom_site_fract_z
_atom_site_U_iso_or_equiv
_atom_site_adp_type
_atom_site_occupancy
_atom_site_site_symmetry_order
_atom_site_calc_flag
_atom_site_refinement_flags_posn
_atom_site_refinement_flags_adp
_atom_site_refinement_flags_occupancy
_atom_site_disorder_assembly
_atom_site_disorder_group
Rh01 Rh 0.66526(2) 0.58777(2) 0.56807(2) 0.02539(9) Uani 1 1 d . . . . .
Cl1 Cl 0.44366(9) 0.60755(7) 0.40649(6) 0.03428(18) Uani 1 1 d . . . . .
O1 O 0.5442(2) 0.65445(19) 0.65899(15) 0.0321(5) Uani 1 1 d . . . . .
O3 O 0.8408(3) 0.4948(2) 0.43325(17) 0.0483(7) Uani 1 1 d . . . . .
O2 O 0.7148(3) 0.8077(2) 0.4921(2) 0.0573(7) Uani 1 1 d . . . . .
N1 N 0.7470(3) 0.6012(2) 0.79056(19) 0.0340(6) Uani 1 1 d . . . . .
C7 C 0.8259(3) 0.5748(3) 0.7107(2) 0.0326(7) Uani 1 1 d . . . . .
H7 H 0.866343 0.496834 0.721079 0.039 Uiso 1 1 calc R U . . .
C10 C 0.7604(4) 0.7413(3) 0.5653(3) 0.0368(7) Uani 1 1 d . . . . .
C5 C 0.6080(3) 0.6424(3) 0.7570(2) 0.0311(6) Uani 1 1 d . . . . .
C11 C 0.7779(3) 0.5293(3) 0.4871(2) 0.0326(7) Uani 1 1 d . . . . .
C2 C 0.5084(4) 0.6735(3) 0.8274(3) 0.0390(8) Uani 1 1 d . . . . .
C6 C 0.8380(4) 0.5765(3) 0.9002(3) 0.0472(9) Uani 1 1 d . . . . .
H6A H 0.914540 0.520689 0.900762 0.071 Uiso 1 1 calc R U . . .
H6B H 0.772570 0.547319 0.938039 0.071 Uiso 1 1 calc R U . . .
H6C H 0.886268 0.645278 0.933478 0.071 Uiso 1 1 calc R U . . .
C3 C 0.4424(5) 0.5618(4) 0.8535(3) 0.0563(11) Uani 1 1 d . . . . .
H3A H 0.394279 0.520766 0.789464 0.084 Uiso 1 1 calc R U . . .
H3B H 0.368538 0.578163 0.888910 0.084 Uiso 1 1 calc R U . . .
H3C H 0.523032 0.516182 0.898582 0.084 Uiso 1 1 calc R U . . .
C8 C 0.9537(4) 0.6583(4) 0.7163(3) 0.0498(10) Uani 1 1 d . . . . .
H8A H 1.009994 0.674111 0.789420 0.060 Uiso 1 1 calc R U . . .
H8B H 1.023576 0.625584 0.682659 0.060 Uiso 1 1 calc R U . . .
C1 C 0.3756(5) 0.7476(4) 0.7615(3) 0.0570(11) Uani 1 1 d . . . . .
H1A H 0.415132 0.816072 0.740027 0.085 Uiso 1 1 calc R U . . .
H1B H 0.310820 0.767250 0.803131 0.085 Uiso 1 1 calc R U . . .
H1C H 0.317805 0.705897 0.700140 0.085 Uiso 1 1 calc R U . . .
C9 C 0.8886(5) 0.7647(4) 0.6625(3) 0.0551(11) Uani 1 1 d . . . . .
H9A H 0.967363 0.807066 0.644218 0.066 Uiso 1 1 calc R U . . .
H9B H 0.852446 0.811495 0.709906 0.066 Uiso 1 1 calc R U . . .
C4 C 0.5927(5) 0.7398(4) 0.9271(3) 0.0621(12) Uani 1 1 d . . . . .
H4A H 0.656046 0.688462 0.978297 0.093 Uiso 1 1 calc R U . . .
H4B H 0.519937 0.774979 0.955672 0.093 Uiso 1 1 calc R U . . .
H4C H 0.655008 0.797667 0.910043 0.093 Uiso 1 1 calc R U . . .

loop_
_atom_site_aniso_label
_atom_site_aniso_U_11
_atom_site_aniso_U_22
_atom_site_aniso_U_33
_atom_site_aniso_U_23
_atom_site_aniso_U_13
_atom_site_aniso_U_12
Rh01 0.02280(13) 0.03292(16) 0.02099(13) -0.00247(9) 0.00757(9) -0.00173(9)
Cl1 0.0331(4) 0.0376(5) 0.0275(4) 0.0075(3) 0.0026(3) -0.0034(3)
O1 0.0290(10) 0.0435(14) 0.0260(10) -0.0013(9) 0.0115(8) 0.0042(9)
O3 0.0457(14) 0.0616(19) 0.0460(15) -0.0120(12) 0.0266(12) 0.0029(12)
O2 0.0653(18) 0.0498(18) 0.0580(17) 0.0065(14) 0.0206(14) -0.0123(14)
N1 0.0368(14) 0.0435(17) 0.0214(12) -0.0021(11) 0.0083(10) -0.0008(11)
C7 0.0284(15) 0.042(2) 0.0254(15) -0.0067(13) 0.0057(11) 0.0016(12)
C10 0.0410(17) 0.0360(19) 0.0407(18) -0.0054(15) 0.0235(14) -0.0066(14)
C5 0.0328(15) 0.0334(18) 0.0295(15) -0.0034(13) 0.0134(12) -0.0034(13)
C11 0.0302(15) 0.0376(19) 0.0296(15) -0.0045(13) 0.0087(12) -0.0044(13)
C2 0.0412(18) 0.048(2) 0.0353(17) -0.0096(15) 0.0225(14) -0.0066(15)
C6 0.049(2) 0.060(3) 0.0273(17) 0.0046(16) 0.0039(14) 0.0009(17)
C3 0.065(3) 0.061(3) 0.056(2) -0.008(2) 0.039(2) -0.017(2)
C8 0.0356(18) 0.074(3) 0.0412(19) -0.0237(19) 0.0148(15) -0.0150(18)
C1 0.055(2) 0.068(3) 0.059(2) -0.004(2) 0.033(2) 0.011(2)
C9 0.061(2) 0.068(3) 0.037(2) -0.0123(19) 0.0168(17) -0.026(2)
C4 0.058(2) 0.080(3) 0.057(2) -0.034(2) 0.031(2) -0.017(2)

loop_
_atom_type_symbol
_atom_type_description
_atom_type_scat_dispersion_real
_atom_type_scat_dispersion_imag
_atom_type_scat_source
C C 0.0033 0.0016 'International Tables Vol C Tables 4.2.6.8 and 6.1.1.4'
H H 0.0000 0.0000 'International Tables Vol C Tables 4.2.6.8 and 6.1.1.4'
Cl Cl 0.1484 0.1585 'International Tables Vol C Tables 4.2.6.8 and 6.1.1.4'
N N 0.0061 0.0033 'International Tables Vol C Tables 4.2.6.8 and 6.1.1.4'
O O 0.0106 0.0060 'International Tables Vol C Tables 4.2.6.8 and 6.1.1.4'
Rh Rh -1.1178 0.9187 'International Tables Vol C Tables 4.2.6.8 and 6.1.1.4'

loop_
_geom_angle_atom_site_label_1
_geom_angle_atom_site_label_2
_geom_angle_atom_site_label_3
_geom_angle
_geom_angle_site_symmetry_1
_geom_angle_site_symmetry_3
_geom_angle_publ_flag
C11 Rh01 C10 89.65(13) . . ?
C11 Rh01 C7 98.06(13) . . ?
C10 Rh01 C7 83.53(14) . . ?
C11 Rh01 O1 178.87(11) . . ?
C10 Rh01 O1 89.43(10) . . ?
C7 Rh01 O1 81.19(10) . . ?
C11 Rh01 Cl1 89.35(9) . . ?
C10 Rh01 Cl1 98.49(10) . . ?
C7 Rh01 Cl1 172.34(9) . . ?
O1 Rh01 Cl1 91.43(6) . . ?
C11 Rh01 Cl1 93.44(10) . 3_666 ?
C10 Rh01 Cl1 173.77(10) . 3_666 ?
C7 Rh01 Cl1 90.68(10) . 3_666 ?
O1 Rh01 Cl1 87.41(7) . 3_666 ?
Cl1 Rh01 Cl1 86.96(3) . 3_666 ?
Rh01 Cl1 Rh01 93.04(3) . 3_666 ?
C5 O1 Rh01 113.97(19) . . ?
C5 N1 C6 127.4(3) . . ?
C5 N1 C7 118.2(2) . . ?
C6 N1 C7 114.4(3) . . ?
N1 C7 C8 111.9(3) . . ?
N1 C7 Rh01 106.10(19) . . ?
C8 C7 Rh01 109.3(2) . . ?
N1 C7 H7 109.8 . . ?
C8 C7 H7 109.8 . . ?
Rh01 C7 H7 109.8 . . ?
O2 C10 C9 124.5(3) . . ?
O2 C10 Rh01 122.9(3) . . ?
C9 C10 Rh01 112.6(3) . . ?
O1 C5 N1 119.1(3) . . ?
O1 C5 C2 115.3(3) . . ?
N1 C5 C2 125.5(3) . . ?
O3 C11 Rh01 176.5(3) . . ?
C4 C2 C3 111.6(3) . . ?
C4 C2 C1 108.1(3) . . ?
C3 C2 C1 108.1(3) . . ?
C4 C2 C5 114.2(3) . . ?
C3 C2 C5 106.8(3) . . ?
C1 C2 C5 107.7(3) . . ?
N1 C6 H6A 109.5 . . ?
N1 C6 H6B 109.5 . . ?
H6A C6 H6B 109.5 . . ?
N1 C6 H6C 109.5 . . ?
H6A C6 H6C 109.5 . . ?
H6B C6 H6C 109.5 . . ?
C2 C3 H3A 109.5 . . ?
C2 C3 H3B 109.5 . . ?
H3A C3 H3B 109.5 . . ?
C2 C3 H3C 109.5 . . ?
H3A C3 H3C 109.5 . . ?
H3B C3 H3C 109.5 . . ?
C9 C8 C7 109.3(3) . . ?
C9 C8 H8A 109.8 . . ?
C7 C8 H8A 109.8 . . ?
C9 C8 H8B 109.8 . . ?
C7 C8 H8B 109.8 . . ?
H8A C8 H8B 108.3 . . ?
C2 C1 H1A 109.5 . . ?
C2 C1 H1B 109.5 . . ?
H1A C1 H1B 109.5 . . ?
C2 C1 H1C 109.5 . . ?
H1A C1 H1C 109.5 . . ?
H1B C1 H1C 109.5 . . ?
C8 C9 C10 111.3(3) . . ?
C8 C9 H9A 109.4 . . ?
C10 C9 H9A 109.4 . . ?
C8 C9 H9B 109.4 . . ?
C10 C9 H9B 109.4 . . ?
H9A C9 H9B 108.0 . . ?
C2 C4 H4A 109.5 . . ?
C2 C4 H4B 109.5 . . ?
H4A C4 H4B 109.5 . . ?
C2 C4 H4C 109.5 . . ?
H4A C4 H4C 109.5 . . ?
H4B C4 H4C 109.5 . . ?

loop_
_geom_bond_atom_site_label_1
_geom_bond_atom_site_label_2
_geom_bond_distance
_geom_bond_site_symmetry_2
_geom_bond_publ_flag
Rh01 C11 1.845(3) . ?
Rh01 C10 2.006(3) . ?
Rh01 C7 2.021(3) . ?
Rh01 O1 2.0387(19) . ?
Rh01 Cl1 2.4779(8) . ?
Rh01 Cl1 2.5625(8) 3_666 ?
O1 C5 1.263(4) . ?
O3 C11 1.128(3) . ?
O2 C10 1.216(4) . ?
N1 C5 1.311(4) . ?
N1 C6 1.471(4) . ?
N1 C7 1.495(4) . ?
C7 C8 1.515(5) . ?
C7 H7 0.9800 . ?
C10 C9 1.484(5) . ?
C5 C2 1.545(4) . ?
C2 C4 1.527(5) . ?
C2 C3 1.528(5) . ?
C2 C1 1.536(5) . ?
C6 H6A 0.9600 . ?
C6 H6B 0.9600 . ?
C6 H6C 0.9600 . ?
C3 H3A 0.9600 . ?
C3 H3B 0.9600 . ?
C3 H3C 0.9600 . ?
C8 C9 1.470(6) . ?
C8 H8A 0.9700 . ?
C8 H8B 0.9700 . ?
C1 H1A 0.9600 . ?
C1 H1B 0.9600 . ?
C1 H1C 0.9600 . ?
C9 H9A 0.9700 . ?
C9 H9B 0.9700 . ?
C4 H4A 0.9600 . ?
C4 H4B 0.9600 . ?
C4 H4C 0.9600 . ?
